data_7220995
loop_
_publ_author_name
'Havlik, Ales'
'Lama\<c, Martin'
'Pinkas, Jiri'
'R\%u\<zi\<cka, Ale\<s'
'Horacek, Michal'

_publ_section_title
;
 Mixed Amido-cyclopentadienyl Group 4 Metal Complexes
;
_journal_name_full 'RSC Adv.'
_journal_paper_doi 10.1039/C5RA07742G
_journal_year 2015
_chemical_formula_moiety 'C42 H60 Cl2 Hf2 N2'
_chemical_formula_sum 'C42 H60 Cl2 Hf2 N2'
_chemical_formula_weight 1020.80
_chemical_name_systematic
; 
 ? 
;
_space_group_IT_number 2
_symmetry_cell_setting triclinic
_symmetry_space_group_name_Hall '-P 1'
_symmetry_space_group_name_H-M 'P -1'
_atom_sites_solution_hydrogens geom
_atom_sites_solution_primary direct
_atom_sites_solution_secondary difmap
_audit_creation_method SHELXL-97
_audit_update_record
;
2015-06-22 deposited with the CCDC.
2015-07-02 downloaded from the CCDC.
;
_cell_angle_alpha 113.815(5)
_cell_angle_beta 103.680(4)
_cell_angle_gamma 98.356(5)
_cell_formula_units_Z 1
_cell_length_a 10.1859(5)
_cell_length_b 10.5241(9)
_cell_length_c 10.6120(7)
_cell_measurement_reflns_used 20069
_cell_measurement_temperature 150(1)
_cell_measurement_theta_max 27.5
_cell_measurement_theta_min 1
_cell_volume 973.38(13)
_computing_cell_refinement 'COLLECT and DENZO'
_computing_data_collection 'COLLECT (Hooft, 1998) and DENZO (Otwinowski & Minor, 1997)'
_computing_data_reduction 'COLLECT and DENZO'
_computing_molecular_graphics 'PLATON (Spek, 2003)'
_computing_publication_material 'SHELXL-97 (Sheldrick, 2008)'
_computing_structure_refinement 'SHELXL-97 (Sheldrick, 1997)'
_computing_structure_solution 'SIR92 (Altomare et al., 1994)'
_diffrn_ambient_temperature 150(1)
_diffrn_detector_area_resol_mean 9.091
_diffrn_measured_fraction_theta_full 0.996
_diffrn_measured_fraction_theta_max 0.996
_diffrn_measurement_device_type 'Bruker Nonius KappaCCD area detector'
_diffrn_measurement_method '\f and \w scans to fill the Ewald sphere'
_diffrn_radiation_monochromator graphite
_diffrn_radiation_source 'fine-focus sealed tube'
_diffrn_radiation_type MoK\a
_diffrn_radiation_wavelength 0.71073
_diffrn_reflns_av_R_equivalents 0.0492
_diffrn_reflns_av_sigmaI/netI 0.0295
_diffrn_reflns_limit_h_max 13
_diffrn_reflns_limit_h_min -13
_diffrn_reflns_limit_k_max 13
_diffrn_reflns_limit_k_min -13
_diffrn_reflns_limit_l_max 13
_diffrn_reflns_limit_l_min -13
_diffrn_reflns_number 19985
_diffrn_reflns_theta_full 27.50
_diffrn_reflns_theta_max 27.50
_diffrn_reflns_theta_min 2.14
_diffrn_standards_number 0
_exptl_absorpt_coefficient_mu 5.498
_exptl_absorpt_correction_T_max 0.764
_exptl_absorpt_correction_T_min 0.582
_exptl_absorpt_correction_type integration
_exptl_absorpt_process_details
;
Gaussian integration (Coppens, 1970)
;
_exptl_crystal_colour yellow
_exptl_crystal_density_diffrn 1.741
_exptl_crystal_density_method 'not measured'
_exptl_crystal_description block
_exptl_crystal_F_000 504
_exptl_crystal_size_max 0.18
_exptl_crystal_size_mid 0.15
_exptl_crystal_size_min 0.11
_refine_diff_density_max 2.763
_refine_diff_density_min -2.064
_refine_diff_density_rms 0.156
_refine_ls_extinction_method none
_refine_ls_goodness_of_fit_ref 1.096
_refine_ls_hydrogen_treatment constr
_refine_ls_matrix_type full
_refine_ls_number_parameters 217
_refine_ls_number_reflns 4456
_refine_ls_number_restraints 0
_refine_ls_restrained_S_all 1.096
_refine_ls_R_factor_all 0.0293
_refine_ls_R_factor_gt 0.0260
_refine_ls_shift/su_max 0.001
_refine_ls_shift/su_mean 0.000
_refine_ls_structure_factor_coef Fsqd
_refine_ls_weighting_details 'calc w=1/[\s^2^(Fo^2^)+(0.0390P)^2^+1.0782P] where P=(Fo^2^+2Fc^2^)/3'
_refine_ls_weighting_scheme calc
_refine_ls_wR_factor_gt 0.0632
_refine_ls_wR_factor_ref 0.0651
_reflns_number_gt 4166
_reflns_number_total 4456
_reflns_threshold_expression >2sigma(I)
_cod_data_source_file c5ra07742g2.cif
_cod_data_source_block 13
_cod_database_code 7220995

loop_
_symmetry_equiv_pos_as_xyz
'x, y, z'
'-x, -y, -z'

loop_
_atom_site_label
_atom_site_type_symbol
_atom_site_fract_x
_atom_site_fract_y
_atom_site_fract_z
_atom_site_U_iso_or_equiv
_atom_site_adp_type
_atom_site_occupancy
_atom_site_symmetry_multiplicity
_atom_site_calc_flag
_atom_site_refinement_flags
Hf1 Hf 0.381583(13) 0.019147(14) 0.397465(14) 0.01304(6) Uani 1 1 d .
Cl1 Cl 0.39195(9) -0.07379(10) 0.15487(9) 0.02173(18) Uani 1 1 d .
C5 C 0.8716(4) 0.4773(4) 0.7793(4) 0.0215(8) Uani 1 1 d .
H5 H 0.9037 0.5507 0.8745 0.026 Uiso 1 1 d R
N1 N 0.5778(3) 0.1383(3) 0.5342(3) 0.0135(5) Uani 1 1 d .
C16 C 0.1855(4) 0.1070(4) 0.2911(4) 0.0195(7) Uani 1 1 d .
C7 C 0.7167(4) 0.1630(4) 0.3300(4) 0.0190(7) Uani 1 1 d .
H7 H 0.6558 0.0740 0.3161 0.023 Uiso 1 1 d R
C9 C 0.6255(4) 0.2320(4) 0.2541(4) 0.0261(8) Uani 1 1 d .
H9A H 0.5539 0.2547 0.2974 0.031 Uiso 1 1 d R
H9B H 0.5826 0.1655 0.1525 0.031 Uiso 1 1 d R
H9C H 0.6831 0.3187 0.2645 0.031 Uiso 1 1 d R
C17 C 0.1220(4) -0.0212(4) 0.2943(4) 0.0191(7) Uani 1 1 d .
C15 C 0.2555(4) 0.2142(4) 0.4379(4) 0.0201(7) Uani 1 1 d .
C14 C 0.2365(4) 0.1531(4) 0.5321(4) 0.0188(7) Uani 1 1 d .
C1 C 0.6963(3) 0.2598(4) 0.5864(4) 0.0151(7) Uani 1 1 d .
C13 C 0.1543(4) 0.0081(4) 0.4420(4) 0.0196(7) Uani 1 1 d .
H13 H 0.1261 -0.0573 0.4751 0.023 Uiso 1 1 d R
C3 C 0.9010(4) 0.3687(4) 0.5470(4) 0.0220(8) Uani 1 1 d .
H3 H 0.9530 0.3681 0.4857 0.026 Uiso 1 1 d R
C8 C 0.8270(5) 0.1228(5) 0.2575(5) 0.0296(9) Uani 1 1 d .
H8A H 0.8752 0.2043 0.2512 0.036 Uiso 1 1 d R
H8B H 0.7818 0.0444 0.1613 0.036 Uiso 1 1 d R
H8C H 0.8932 0.0939 0.3139 0.036 Uiso 1 1 d R
C6 C 0.7433(4) 0.3739(4) 0.7309(4) 0.0172(7) Uani 1 1 d .
C2 C 0.7742(4) 0.2649(4) 0.4923(4) 0.0175(7) Uani 1 1 d .
C10 C 0.6606(4) 0.3986(4) 0.8367(4) 0.0191(7) Uani 1 1 d .
H10 H 0.5803 0.3139 0.7962 0.023 Uiso 1 1 d R
C21 C 0.0325(4) -0.1604(4) 0.1635(4) 0.0239(8) Uani 1 1 d .
H21A H 0.0340 -0.2388 0.1879 0.029 Uiso 1 1 d R
H21B H 0.0687 -0.1767 0.0842 0.029 Uiso 1 1 d R
H21C H -0.0622 -0.1543 0.1353 0.029 Uiso 1 1 d R
C11 C 0.7479(4) 0.4222(4) 0.9872(4) 0.0241(8) Uani 1 1 d .
H11A H 0.8018 0.3531 0.9759 0.029 Uiso 1 1 d R
H11B H 0.6869 0.4105 1.0406 0.029 Uiso 1 1 d R
H11C H 0.8101 0.5180 1.0396 0.029 Uiso 1 1 d R
C4 C 0.9515(4) 0.4735(4) 0.6912(5) 0.0264(8) Uani 1 1 d .
H4 H 1.0385 0.5401 0.7274 0.032 Uiso 1 1 d R
C12 C 0.6052(4) 0.5309(4) 0.8552(5) 0.0278(9) Uani 1 1 d .
H12A H 0.6830 0.6153 0.8986 0.033 Uiso 1 1 d R
H12B H 0.5480 0.5426 0.9170 0.033 Uiso 1 1 d R
H12C H 0.5502 0.5177 0.7617 0.033 Uiso 1 1 d R
C20 C 0.1707(5) 0.1295(5) 0.1572(5) 0.0289(9) Uani 1 1 d .
H20A H 0.1392 0.0376 0.0720 0.035 Uiso 1 1 d R
H20B H 0.2600 0.1815 0.1645 0.035 Uiso 1 1 d R
H20C H 0.1037 0.1838 0.1500 0.035 Uiso 1 1 d R
C19 C 0.3289(5) 0.3675(4) 0.4827(5) 0.0280(9) Uani 1 1 d .
H19A H 0.3188 0.4298 0.5732 0.034 Uiso 1 1 d R
H19B H 0.2877 0.3940 0.4089 0.034 Uiso 1 1 d R
H19C H 0.4268 0.3770 0.4943 0.034 Uiso 1 1 d R
C18 C 0.2759(4) 0.2308(5) 0.6945(4) 0.0285(9) Uani 1 1 d .
H18A H 0.3546 0.3134 0.7327 0.034 Uiso 1 1 d R
H18B H 0.3004 0.1672 0.7348 0.034 Uiso 1 1 d R
H18C H 0.1976 0.2616 0.7201 0.034 Uiso 1 1 d R

loop_
_atom_site_aniso_label
_atom_site_aniso_U_11
_atom_site_aniso_U_22
_atom_site_aniso_U_33
_atom_site_aniso_U_23
_atom_site_aniso_U_13
_atom_site_aniso_U_12
Hf1 0.01118(8) 0.01378(8) 0.01063(8) 0.00406(6) 0.00073(5) 0.00255(5)
Cl1 0.0229(4) 0.0244(4) 0.0131(4) 0.0060(3) 0.0039(3) 0.0038(3)
C5 0.0195(17) 0.0175(17) 0.0159(18) 0.0028(14) -0.0013(14) -0.0019(14)
N1 0.0110(13) 0.0137(13) 0.0124(13) 0.0033(11) 0.0034(10) 0.0022(11)
C16 0.0144(16) 0.0205(17) 0.0211(19) 0.0099(15) 0.0008(14) 0.0049(14)
C7 0.0227(18) 0.0182(17) 0.0169(17) 0.0073(14) 0.0091(14) 0.0053(14)
C9 0.031(2) 0.0237(19) 0.0189(19) 0.0076(16) 0.0041(16) 0.0081(16)
C17 0.0100(15) 0.0199(17) 0.0249(19) 0.0105(15) 0.0002(14) 0.0051(13)
C15 0.0161(16) 0.0184(17) 0.0216(19) 0.0063(15) 0.0034(14) 0.0061(14)
C14 0.0154(16) 0.0223(18) 0.0191(18) 0.0089(15) 0.0055(14) 0.0082(14)
C1 0.0114(15) 0.0153(16) 0.0177(17) 0.0086(14) 0.0011(13) 0.0036(12)
C13 0.0143(16) 0.0245(18) 0.0251(19) 0.0144(16) 0.0077(14) 0.0084(14)
C3 0.0193(17) 0.0242(18) 0.024(2) 0.0132(16) 0.0079(15) 0.0020(15)
C8 0.032(2) 0.030(2) 0.027(2) 0.0093(18) 0.0158(18) 0.0091(18)
C6 0.0158(16) 0.0158(16) 0.0173(17) 0.0069(14) 0.0022(13) 0.0032(13)
C2 0.0182(16) 0.0163(16) 0.0183(18) 0.0095(14) 0.0045(14) 0.0030(13)
C10 0.0194(17) 0.0153(16) 0.0156(17) 0.0032(14) 0.0026(14) 0.0014(13)
C21 0.0181(17) 0.0193(18) 0.023(2) 0.0050(15) -0.0012(15) 0.0013(14)
C11 0.0268(19) 0.0231(19) 0.0161(18) 0.0056(15) 0.0043(15) 0.0036(15)
C4 0.0185(18) 0.026(2) 0.027(2) 0.0120(17) 0.0017(15) -0.0042(15)
C12 0.028(2) 0.0228(19) 0.028(2) 0.0079(17) 0.0068(17) 0.0090(16)
C20 0.030(2) 0.031(2) 0.026(2) 0.0158(18) 0.0041(17) 0.0099(18)
C19 0.033(2) 0.0153(17) 0.030(2) 0.0077(16) 0.0056(18) 0.0061(16)
C18 0.028(2) 0.030(2) 0.020(2) 0.0051(17) 0.0076(16) 0.0081(17)

loop_
_atom_type_symbol
_atom_type_description
_atom_type_scat_dispersion_real
_atom_type_scat_dispersion_imag
_atom_type_scat_source
C C 0.0033 0.0016 'International Tables Vol C Tables 4.2.6.8 and 6.1.1.4'
H H 0.0000 0.0000 'International Tables Vol C Tables 4.2.6.8 and 6.1.1.4'
N N 0.0061 0.0033 'International Tables Vol C Tables 4.2.6.8 and 6.1.1.4'
Cl Cl 0.1484 0.1585 'International Tables Vol C Tables 4.2.6.8 and 6.1.1.4'
Hf Hf -0.5830 6.1852 'International Tables Vol C Tables 4.2.6.8 and 6.1.1.4'

loop_
_exptl_crystal_face_index_h
_exptl_crystal_face_index_k
_exptl_crystal_face_index_l
_exptl_crystal_face_perp_dist
-1 0 0 0.056
1 0 0 0.025
0 0 1 0.053
0 0 -1 0.012
0 -1 0 0.020
0 1 0 0.065

loop_
_geom_angle_atom_site_label_1
_geom_angle_atom_site_label_2
_geom_angle_atom_site_label_3
_geom_angle
_geom_angle_site_symmetry_1
_geom_angle_site_symmetry_3
N1 Hf1 N1 85.65(11) . 2_656
N1 Hf1 Cl1 107.14(8) . .
N1 Hf1 Cl1 105.14(8) 2_656 .
N1 Hf1 C13 130.32(12) . .
N1 Hf1 C13 92.98(11) 2_656 .
Cl1 Hf1 C13 120.92(9) . .
N1 Hf1 C14 101.11(12) . .
N1 Hf1 C14 108.80(11) 2_656 .
Cl1 Hf1 C14 136.97(9) . .
C13 Hf1 C14 33.30(12) . .
N1 Hf1 C17 154.08(12) . .
N1 Hf1 C17 110.31(11) 2_656 .
Cl1 Hf1 C17 88.78(9) . .
C13 Hf1 C17 32.97(13) . .
C14 Hf1 C17 55.07(12) . .
N1 Hf1 C15 100.30(12) . .
N1 Hf1 C15 141.78(12) 2_656 .
Cl1 Hf1 C15 108.87(9) . .
C13 Hf1 C15 54.49(12) . .
C14 Hf1 C15 32.98(12) . .
C17 Hf1 C15 54.45(12) . .
N1 Hf1 C16 127.48(12) . .
N1 Hf1 C16 143.06(11) 2_656 .
Cl1 Hf1 C16 82.24(9) . .
C13 Hf1 C16 54.44(12) . .
C14 Hf1 C16 54.76(12) . .
C17 Hf1 C16 32.82(12) . .
C15 Hf1 C16 32.71(12) . .
N1 Hf1 Hf1 43.97(8) . 2_656
N1 Hf1 Hf1 41.68(8) 2_656 2_656
Cl1 Hf1 Hf1 112.24(2) . 2_656
C13 Hf1 Hf1 117.89(9) . 2_656
C14 Hf1 Hf1 110.66(9) . 2_656
C17 Hf1 Hf1 147.30(9) . 2_656
C15 Hf1 Hf1 131.78(9) . 2_656
C16 Hf1 Hf1 164.22(9) . 2_656
C4 C5 C6 122.3(4) . .
C4 C5 H5 118.8 . .
C6 C5 H5 118.9 . .
C1 N1 Hf1 150.2(2) . .
C1 N1 Hf1 114.7(2) . 2_656
Hf1 N1 Hf1 94.35(11) . 2_656
C15 C16 C17 107.7(3) . .
C15 C16 C20 125.9(3) . .
C17 C16 C20 126.2(4) . .
C15 C16 Hf1 73.1(2) . .
C17 C16 Hf1 72.6(2) . .
C20 C16 Hf1 124.0(3) . .
C2 C7 C8 115.2(3) . .
C2 C7 C9 108.4(3) . .
C8 C7 C9 109.4(3) . .
C2 C7 H7 107.8 . .
C8 C7 H7 108.0 . .
C9 C7 H7 107.8 . .
C7 C9 H9A 109.7 . .
C7 C9 H9B 109.3 . .
H9A C9 H9B 109.5 . .
C7 C9 H9C 109.4 . .
H9A C9 H9C 109.5 . .
H9B C9 H9C 109.5 . .
C13 C17 C16 107.5(3) . .
C13 C17 C21 126.6(3) . .
C16 C17 C21 125.9(4) . .
C13 C17 Hf1 71.81(19) . .
C16 C17 Hf1 74.6(2) . .
C21 C17 Hf1 120.9(2) . .
C14 C15 C16 108.5(3) . .
C14 C15 C19 126.7(4) . .
C16 C15 C19 124.7(4) . .
C14 C15 Hf1 72.2(2) . .
C16 C15 Hf1 74.2(2) . .
C19 C15 Hf1 122.4(3) . .
C13 C14 C15 106.9(3) . .
C13 C14 C18 125.5(4) . .
C15 C14 C18 127.0(4) . .
C13 C14 Hf1 72.5(2) . .
C15 C14 Hf1 74.8(2) . .
C18 C14 Hf1 124.8(3) . .
C6 C1 C2 118.0(3) . .
C6 C1 N1 122.7(3) . .
C2 C1 N1 119.3(3) . .
C17 C13 C14 109.3(3) . .
C17 C13 Hf1 75.2(2) . .
C14 C13 Hf1 74.2(2) . .
C17 C13 H13 125.4 . .
C14 C13 H13 125.3 . .
Hf1 C13 H13 117.2 . .
C4 C3 C2 121.3(4) . .
C4 C3 H3 119.4 . .
C2 C3 H3 119.3 . .
C7 C8 H8A 109.7 . .
C7 C8 H8B 109.2 . .
H8A C8 H8B 109.5 . .
C7 C8 H8C 109.5 . .
H8A C8 H8C 109.5 . .
H8B C8 H8C 109.5 . .
C5 C6 C1 118.8(3) . .
C5 C6 C10 116.4(3) . .
C1 C6 C10 124.7(3) . .
C3 C2 C1 120.1(3) . .
C3 C2 C7 118.8(3) . .
C1 C2 C7 121.0(3) . .
C6 C10 C11 113.0(3) . .
C6 C10 C12 109.7(3) . .
C11 C10 C12 108.5(3) . .
C6 C10 H10 108.7 . .
C11 C10 H10 108.4 . .
C12 C10 H10 108.5 . .
C17 C21 H21A 109.4 . .
C17 C21 H21B 109.6 . .
H21A C21 H21B 109.5 . .
C17 C21 H21C 109.5 . .
H21A C21 H21C 109.5 . .
H21B C21 H21C 109.5 . .
C10 C11 H11A 109.3 . .
C10 C11 H11B 109.8 . .
H11A C11 H11B 109.5 . .
C10 C11 H11C 109.3 . .
H11A C11 H11C 109.5 . .
H11B C11 H11C 109.5 . .
C5 C4 C3 119.1(3) . .
C5 C4 H4 120.6 . .
C3 C4 H4 120.3 . .
C10 C12 H12A 109.3 . .
C10 C12 H12B 109.6 . .
H12A C12 H12B 109.5 . .
C10 C12 H12C 109.5 . .
H12A C12 H12C 109.5 . .
H12B C12 H12C 109.5 . .
C16 C20 H20A 109.6 . .
C16 C20 H20B 109.3 . .
H20A C20 H20B 109.5 . .
C16 C20 H20C 109.6 . .
H20A C20 H20C 109.5 . .
H20B C20 H20C 109.5 . .
C15 C19 H19A 109.4 . .
C15 C19 H19B 109.2 . .
H19A C19 H19B 109.5 . .
C15 C19 H19C 109.8 . .
H19A C19 H19C 109.5 . .
H19B C19 H19C 109.5 . .
C14 C18 H18A 109.6 . .
C14 C18 H18B 109.6 . .
H18A C18 H18B 109.5 . .
C14 C18 H18C 109.2 . .
H18A C18 H18C 109.5 . .
H18B C18 H18C 109.5 . .

loop_
_geom_bond_atom_site_label_1
_geom_bond_atom_site_label_2
_geom_bond_distance
_geom_bond_site_symmetry_2
Hf1 N1 2.026(3) .
Hf1 N1 2.115(3) 2_656
Hf1 Cl1 2.3918(9) .
Hf1 C13 2.466(3) .
Hf1 C14 2.488(4) .
Hf1 C17 2.509(3) .
Hf1 C15 2.522(4) .
Hf1 C16 2.536(4) .
Hf1 Hf1 3.0373(3) 2_656
C5 C4 1.370(6) .
C5 C6 1.405(5) .
C5 H5 0.9300 .
N1 C1 1.435(4) .
N1 Hf1 2.115(3) 2_656
C16 C15 1.424(5) .
C16 C17 1.426(5) .
C16 C20 1.510(6) .
C7 C2 1.519(5) .
C7 C8 1.522(5) .
C7 C9 1.533(5) .
C7 H7 0.9800 .
C9 H9A 0.9600 .
C9 H9B 0.9600 .
C9 H9C 0.9601 .
C17 C13 1.412(5) .
C17 C21 1.509(5) .
C15 C14 1.423(5) .
C15 C19 1.500(5) .
C14 C13 1.420(5) .
C14 C18 1.496(5) .
C1 C6 1.422(5) .
C1 C2 1.427(5) .
C13 H13 0.9300 .
C3 C4 1.386(6) .
C3 C2 1.386(5) .
C3 H3 0.9299 .
C8 H8A 0.9600 .
C8 H8B 0.9599 .
C8 H8C 0.9600 .
C6 C10 1.520(5) .
C10 C11 1.532(5) .
C10 C12 1.535(5) .
C10 H10 0.9800 .
C21 H21A 0.9601 .
C21 H21B 0.9600 .
C21 H21C 0.9600 .
C11 H11A 0.9600 .
C11 H11B 0.9600 .
C11 H11C 0.9600 .
C4 H4 0.9300 .
C12 H12A 0.9600 .
C12 H12B 0.9600 .
C12 H12C 0.9600 .
C20 H20A 0.9600 .
C20 H20B 0.9600 .
C20 H20C 0.9600 .
C19 H19A 0.9600 .
C19 H19B 0.9600 .
C19 H19C 0.9600 .
C18 H18A 0.9600 .
C18 H18B 0.9599 .
C18 H18C 0.9601 .
